data_7208786
loop_
_publ_author_name
'Zhang, Deng'
'Lu, Yun'
'Chen, Lei'
'Cai, Hu'
'Zhu, Dunru'
'Xu, Yan'

_publ_section_title
;
 A series of new rare earth sulfates based on lanthanide contraction and
 dual organic-amine templating effects
;
_journal_issue 20
_journal_name_full CrystEngComm
_journal_page_first 6627
_journal_paper_doi 10.1039/c2ce25937k
_journal_volume 14
_journal_year 2012
_chemical_formula_moiety '[H3N(CH2)2NH3]5[Tm2(SO4)8]'
_chemical_formula_sum 'C10 H50 N10 O32 S8 Tm2'
_chemical_formula_weight 1416.94
_chemical_name_systematic
;
?
;
_space_group_IT_number 2
_symmetry_cell_setting triclinic
_symmetry_space_group_name_Hall '-P 1'
_symmetry_space_group_name_H-M 'P -1'
_atom_sites_solution_hydrogens geom
_atom_sites_solution_primary direct
_atom_sites_solution_secondary difmap
_audit_creation_method SHELXL-97
_cell_angle_alpha 99.014(7)
_cell_angle_beta 93.045(7)
_cell_angle_gamma 115.736(4)
_cell_formula_units_Z 1
_cell_length_a 8.727(4)
_cell_length_b 9.793(4)
_cell_length_c 13.407(9)
_cell_measurement_reflns_used 2237
_cell_measurement_temperature 296(2)
_cell_measurement_theta_max 23.48
_cell_measurement_theta_min 2.35
_cell_volume 1009.9(9)
_computing_cell_refinement 'SAINT (Bruker, 2005)'
_computing_data_collection 'APEX2 (Bruker, 2005)'
_computing_data_reduction SAINT
_computing_molecular_graphics SHELXTL
_computing_publication_material SHELXTL
_computing_structure_refinement 'SHELXL-97 (Sheldrick, 1997)'
_computing_structure_solution 'SHELXS-97 (Sheldrick, 1990)'
_diffrn_ambient_temperature 296(2)
_diffrn_measured_fraction_theta_full 0.977
_diffrn_measured_fraction_theta_max 0.977
_diffrn_measurement_device_type 'Bruker Apex2 CCD'
_diffrn_measurement_method '\w scans'
_diffrn_radiation_monochromator graphite
_diffrn_radiation_source 'fine-focus sealed tube'
_diffrn_radiation_type MoK\a
_diffrn_radiation_wavelength 0.71073
_diffrn_reflns_av_R_equivalents 0.0341
_diffrn_reflns_av_sigmaI/netI 0.0554
_diffrn_reflns_limit_h_max 10
_diffrn_reflns_limit_h_min -10
_diffrn_reflns_limit_k_max 11
_diffrn_reflns_limit_k_min -11
_diffrn_reflns_limit_l_max 15
_diffrn_reflns_limit_l_min -16
_diffrn_reflns_number 7394
_diffrn_reflns_theta_full 25.50
_diffrn_reflns_theta_max 25.50
_diffrn_reflns_theta_min 1.55
_exptl_absorpt_coefficient_mu 4.895
_exptl_absorpt_correction_T_max 0.6403
_exptl_absorpt_correction_T_min 0.5686
_exptl_absorpt_correction_type multi-scan
_exptl_absorpt_process_details '(SADABS; Sheldrick, 2003)'
_exptl_crystal_colour colorless
_exptl_crystal_density_diffrn 2.330
_exptl_crystal_density_meas ?
_exptl_crystal_density_method 'not measured'
_exptl_crystal_description block
_exptl_crystal_F_000 702
_exptl_crystal_size_max 0.13
_exptl_crystal_size_mid 0.13
_exptl_crystal_size_min 0.10
_refine_diff_density_max 0.646
_refine_diff_density_min -1.038
_refine_diff_density_rms 0.158
_refine_ls_extinction_method none
_refine_ls_goodness_of_fit_ref 1.024
_refine_ls_hydrogen_treatment 'riding model'
_refine_ls_matrix_type full
_refine_ls_number_parameters 280
_refine_ls_number_reflns 3671
_refine_ls_number_restraints 0
_refine_ls_restrained_S_all 1.024
_refine_ls_R_factor_all 0.0368
_refine_ls_R_factor_gt 0.0315
_refine_ls_shift/su_max 0.001
_refine_ls_shift/su_mean 0.000
_refine_ls_structure_factor_coef Fsqd
_refine_ls_weighting_details 'calc w=1/[\s^2^(Fo^2^)+(0.0280P)^2^+0.0000P] where P=(Fo^2^+2Fc^2^)/3'
_refine_ls_weighting_scheme calc
_refine_ls_wR_factor_gt 0.0650
_refine_ls_wR_factor_ref 0.0669
_reflns_number_gt 3262
_reflns_number_total 3671
_reflns_threshold_expression >2sigma(I)
_cod_data_source_file c2ce25937k.txt
_cod_data_source_block zd-14
_cod_depositor_comments
;
The following automatic conversions were performed:

'_exptl_crystal_density_meas' value 'not measured' was changed to '?'
- the value is perceived as not measured.

Automatic conversion script
Id: cif_fix_values 3008 2015-01-20 13:52:24Z robertas 

The following automatic conversions were performed:

'_exptl_absorpt_correction_type' value 'Multi-scans' was replaced
with the value 'multi-scan' as specified in the replacement file
'src/cod-tools/trunk/data/replacement-values/replacement_values.lst'.

Automatic conversion script
Id: cif_fix_values 5376 2017-05-30 11:51:03Z andrius 
;
_cod_original_cell_volume 1010.0(9)
_cod_original_sg_symbol_H-M P-1
_cod_database_code 7208786

loop_
_symmetry_equiv_pos_as_xyz
'x, y, z'
'-x, -y, -z'

loop_
_atom_site_label
_atom_site_type_symbol
_atom_site_fract_x
_atom_site_fract_y
_atom_site_fract_z
_atom_site_U_iso_or_equiv
_atom_site_adp_type
_atom_site_occupancy
_atom_site_symmetry_multiplicity
_atom_site_calc_flag
_atom_site_refinement_flags
Tm1 Tm -0.85448(3) 0.18113(3) 0.208350(17) 0.01457(9) Uani 1 1 d .
S1 S -0.96540(18) -0.05030(16) 0.34188(11) 0.0205(3) Uani 1 1 d .
S2 S -0.50988(17) 0.33945(16) 0.34263(11) 0.0210(3) Uani 1 1 d .
S3 S -0.76519(16) 0.01152(15) -0.02504(10) 0.0163(3) Uani 1 1 d .
S4 S -0.86107(18) 0.47708(16) 0.19549(11) 0.0224(3) Uani 1 1 d .
O1 O -0.5624(5) 0.2293(4) 0.2416(3) 0.0251(9) Uani 1 1 d .
O2 O -0.8830(5) -0.0526(4) 0.2460(3) 0.0222(9) Uani 1 1 d .
O3 O -0.7921(5) 0.1245(4) 0.0495(3) 0.0268(9) Uani 1 1 d .
O4 O -0.5897(5) 0.0860(5) -0.0478(3) 0.0303(10) Uani 1 1 d .
O5 O -0.9905(5) 0.0908(4) 0.3474(3) 0.0252(9) Uani 1 1 d .
O6 O -0.7500(5) 0.4117(4) 0.1478(3) 0.0250(9) Uani 1 1 d .
O7 O -0.9719(5) 0.3567(4) 0.2496(3) 0.0309(10) Uani 1 1 d .
O8 O -0.6659(5) 0.3576(5) 0.3601(3) 0.0301(10) Uani 1 1 d .
O9 O -0.8822(5) -0.0260(5) -0.1204(3) 0.0293(10) Uani 1 1 d .
O10 O -1.1285(5) -0.1869(4) 0.3286(3) 0.0315(10) Uani 1 1 d .
O11 O -0.7592(5) 0.6221(4) 0.2657(3) 0.0369(11) Uani 1 1 d .
O12 O -0.7995(6) -0.1255(5) 0.0153(3) 0.0379(11) Uani 1 1 d .
O13 O -0.4607(5) 0.2723(5) 0.4208(3) 0.0381(11) Uani 1 1 d .
O14 O -0.9625(6) 0.4989(5) 0.1152(3) 0.0430(12) Uani 1 1 d .
O15 O -0.3685(5) 0.4842(5) 0.3338(3) 0.0413(12) Uani 1 1 d .
N5 N -0.5774(6) 0.9151(5) 0.2177(3) 0.0262(11) Uani 1 1 d .
H5C H -0.5576 0.9396 0.1569 0.039 Uiso 1 1 calc R
H5D H -0.6383 0.9596 0.2465 0.039 Uiso 1 1 calc R
H5E H -0.6358 0.8128 0.2103 0.039 Uiso 1 1 calc R
N2 N -0.1131(6) 0.6883(5) 0.0860(3) 0.0244(11) Uani 1 1 d .
H2C H -0.0620 0.7828 0.1249 0.037 Uiso 1 1 calc R
H2D H -0.1327 0.6952 0.0216 0.037 Uiso 1 1 calc R
H2E H -0.0455 0.6422 0.0902 0.037 Uiso 1 1 calc R
N1 N -0.3267(6) 0.3229(5) 0.0984(4) 0.0294(12) Uani 1 1 d .
H1C H -0.3876 0.2297 0.0591 0.044 Uiso 1 1 calc R
H1D H -0.3481 0.3194 0.1624 0.044 Uiso 1 1 calc R
H1E H -0.2153 0.3520 0.0961 0.044 Uiso 1 1 calc R
N3 N 0.9091(6) 0.6412(6) 0.4932(4) 0.0309(12) Uani 1 1 d .
H3C H 0.9591 0.7411 0.4902 0.046 Uiso 1 1 calc R
H3D H 0.8571 0.6288 0.5488 0.046 Uiso 1 1 calc R
H3E H 0.8319 0.5880 0.4381 0.046 Uiso 1 1 calc R
O16 O -0.8536(6) -0.0418(6) 0.4282(3) 0.0487(13) Uani 1 1 d .
N4 N -0.4408(6) 0.7791(6) 0.3920(4) 0.0340(13) Uani 1 1 d .
H4C H -0.4547 0.7618 0.4549 0.051 Uiso 1 1 calc R
H4D H -0.3435 0.7784 0.3760 0.051 Uiso 1 1 calc R
H4E H -0.5287 0.7055 0.3482 0.051 Uiso 1 1 calc R
C2 C -0.2777(8) 0.5969(7) 0.1214(5) 0.0316(15) Uani 1 1 d .
H2A H -0.3490 0.6498 0.1185 0.038 Uiso 1 1 calc R
H2B H -0.2552 0.5922 0.1921 0.038 Uiso 1 1 calc R
C1 C -0.3749(7) 0.4361(7) 0.0612(4) 0.0309(15) Uani 1 1 d .
H1A H -0.4967 0.4028 0.0632 0.037 Uiso 1 1 calc R
H1B H -0.3553 0.4361 -0.0094 0.037 Uiso 1 1 calc R
C3 C 1.0411(8) 0.5840(6) 0.4973(5) 0.0318(15) Uani 1 1 d .
H3A H 1.1264 0.6430 0.5567 0.038 Uiso 1 1 calc R
H3B H 1.0987 0.5983 0.4371 0.038 Uiso 1 1 calc R
C5 C -0.4113(7) 0.9704(7) 0.2835(5) 0.0318(15) Uani 1 1 d .
H5A H -0.3483 1.0818 0.2913 0.038 Uiso 1 1 calc R
H5B H -0.3435 0.9250 0.2503 0.038 Uiso 1 1 calc R
C4 C -0.4336(8) 0.9305(8) 0.3869(5) 0.0367(16) Uani 1 1 d .
H4A H -0.3389 1.0096 0.4359 0.044 Uiso 1 1 calc R
H4B H -0.5386 0.9313 0.4065 0.044 Uiso 1 1 calc R

loop_
_atom_site_aniso_label
_atom_site_aniso_U_11
_atom_site_aniso_U_22
_atom_site_aniso_U_33
_atom_site_aniso_U_23
_atom_site_aniso_U_13
_atom_site_aniso_U_12
Tm1 0.01488(14) 0.01454(13) 0.01372(14) 0.00224(9) 0.00088(9) 0.00638(10)
S1 0.0196(7) 0.0206(7) 0.0194(7) 0.0071(6) 0.0015(6) 0.0064(6)
S2 0.0153(7) 0.0245(8) 0.0183(7) 0.0061(6) -0.0012(6) 0.0041(6)
S3 0.0147(7) 0.0189(7) 0.0139(7) 0.0004(6) 0.0005(5) 0.0073(6)
S4 0.0222(8) 0.0170(7) 0.0283(8) 0.0033(6) -0.0007(6) 0.0100(6)
O1 0.024(2) 0.031(2) 0.022(2) -0.0003(18) -0.0001(17) 0.0150(19)
O2 0.025(2) 0.022(2) 0.024(2) 0.0086(17) 0.0107(17) 0.0130(18)
O3 0.031(2) 0.027(2) 0.021(2) -0.0022(18) 0.0031(18) 0.0144(19)
O4 0.014(2) 0.042(3) 0.027(2) 0.002(2) 0.0026(18) 0.0062(19)
O5 0.035(2) 0.019(2) 0.020(2) 0.0028(17) 0.0101(18) 0.0100(19)
O6 0.032(2) 0.027(2) 0.027(2) 0.0120(18) 0.0126(19) 0.0192(19)
O7 0.030(2) 0.022(2) 0.046(3) 0.0075(19) 0.013(2) 0.0154(19)
O8 0.029(2) 0.039(3) 0.022(2) -0.0038(19) -0.0009(18) 0.018(2)
O9 0.018(2) 0.046(3) 0.016(2) -0.0046(19) -0.0042(17) 0.010(2)
O10 0.030(2) 0.019(2) 0.040(3) 0.0085(19) 0.014(2) 0.0041(19)
O11 0.042(3) 0.018(2) 0.036(3) -0.0048(19) -0.004(2) 0.005(2)
O12 0.050(3) 0.027(2) 0.042(3) 0.013(2) 0.010(2) 0.020(2)
O13 0.033(3) 0.057(3) 0.032(3) 0.026(2) 0.005(2) 0.021(2)
O14 0.048(3) 0.040(3) 0.052(3) 0.012(2) -0.010(2) 0.031(2)
O15 0.032(3) 0.034(3) 0.036(3) 0.010(2) -0.004(2) -0.006(2)
N5 0.030(3) 0.028(3) 0.028(3) 0.006(2) 0.003(2) 0.021(2)
N2 0.028(3) 0.021(3) 0.025(3) 0.006(2) 0.001(2) 0.011(2)
N1 0.026(3) 0.028(3) 0.030(3) 0.004(2) 0.009(2) 0.009(2)
N3 0.031(3) 0.029(3) 0.030(3) -0.004(2) -0.003(2) 0.016(2)
O16 0.044(3) 0.067(3) 0.035(3) 0.025(2) -0.008(2) 0.021(3)
N4 0.031(3) 0.056(4) 0.027(3) 0.018(3) 0.010(2) 0.026(3)
C2 0.031(4) 0.035(4) 0.031(4) 0.004(3) 0.011(3) 0.016(3)
C1 0.024(3) 0.028(3) 0.029(4) 0.007(3) -0.004(3) 0.002(3)
C3 0.026(3) 0.029(4) 0.036(4) 0.004(3) 0.002(3) 0.009(3)
C5 0.025(3) 0.038(4) 0.038(4) 0.016(3) 0.003(3) 0.017(3)
C4 0.038(4) 0.048(4) 0.025(4) 0.000(3) 0.000(3) 0.023(3)

loop_
_atom_type_symbol
_atom_type_description
_atom_type_scat_dispersion_real
_atom_type_scat_dispersion_imag
_atom_type_scat_source
C C 0.0033 0.0016 'International Tables Vol C Tables 4.2.6.8 and 6.1.1.4'
H H 0.0000 0.0000 'International Tables Vol C Tables 4.2.6.8 and 6.1.1.4'
N N 0.0061 0.0033 'International Tables Vol C Tables 4.2.6.8 and 6.1.1.4'
O O 0.0106 0.0060 'International Tables Vol C Tables 4.2.6.8 and 6.1.1.4'
S S 0.1246 0.1234 'International Tables Vol C Tables 4.2.6.8 and 6.1.1.4'
Tm Tm -0.3139 5.2483 'International Tables Vol C Tables 4.2.6.8 and 6.1.1.4'

loop_
_geom_angle_atom_site_label_1
_geom_angle_atom_site_label_2
_geom_angle_atom_site_label_3
_geom_angle
_geom_angle_site_symmetry_1
_geom_angle_site_symmetry_3
O9 Tm1 O3 77.91(14) 2_355 .
O9 Tm1 O2 81.82(14) 2_355 .
O3 Tm1 O2 92.43(13) . .
O9 Tm1 O6 106.88(14) 2_355 .
O3 Tm1 O6 73.92(13) . .
O2 Tm1 O6 161.38(13) . .
O9 Tm1 O5 83.06(14) 2_355 .
O3 Tm1 O5 148.12(13) . .
O2 Tm1 O5 59.45(13) . .
O6 Tm1 O5 136.76(13) . .
O9 Tm1 O7 83.74(15) 2_355 .
O3 Tm1 O7 122.05(14) . .
O2 Tm1 O7 138.54(13) . .
O6 Tm1 O7 59.86(13) . .
O5 Tm1 O7 80.37(13) . .
O9 Tm1 O1 147.48(14) 2_355 .
O3 Tm1 O1 77.74(13) . .
O2 Tm1 O1 78.01(13) . .
O6 Tm1 O1 86.59(13) . .
O5 Tm1 O1 107.57(13) . .
O7 Tm1 O1 127.78(13) . .
O9 Tm1 O8 151.90(13) 2_355 .
O3 Tm1 O8 129.74(14) . .
O2 Tm1 O8 99.53(14) . .
O6 Tm1 O8 80.64(14) . .
O5 Tm1 O8 73.94(13) . .
O7 Tm1 O8 76.79(14) . .
O1 Tm1 O8 57.88(13) . .
O9 Tm1 S4 96.40(11) 2_355 .
O3 Tm1 S4 98.74(10) . .
O2 Tm1 S4 168.08(9) . .
O6 Tm1 S4 30.01(9) . .
O5 Tm1 S4 108.67(10) . .
O7 Tm1 S4 29.86(10) . .
O1 Tm1 S4 108.34(9) . .
O8 Tm1 S4 76.49(10) . .
O9 Tm1 S1 82.97(11) 2_355 .
O3 Tm1 S1 121.67(10) . .
O2 Tm1 S1 30.05(9) . .
O6 Tm1 S1 163.61(10) . .
O5 Tm1 S1 29.49(9) . .
O7 Tm1 S1 109.62(10) . .
O1 Tm1 S1 91.81(9) . .
O8 Tm1 S1 84.71(11) . .
S4 Tm1 S1 138.12(4) . .
O9 Tm1 S2 169.73(11) 2_355 .
O3 Tm1 S2 104.62(11) . .
O2 Tm1 S2 88.10(10) . .
O6 Tm1 S2 83.34(10) . .
O5 Tm1 S2 90.15(10) . .
O7 Tm1 S2 102.76(11) . .
O1 Tm1 S2 29.19(9) . .
O8 Tm1 S2 28.71(9) . .
S4 Tm1 S2 93.06(4) . .
S1 Tm1 S2 87.32(5) . .
O16 S1 O10 111.0(3) . .
O16 S1 O5 112.9(3) . .
O10 S1 O5 110.9(2) . .
O16 S1 O2 110.5(3) . .
O10 S1 O2 109.3(2) . .
O5 S1 O2 101.8(2) . .
O16 S1 Tm1 122.29(19) . .
O10 S1 Tm1 126.66(18) . .
O5 S1 Tm1 51.22(14) . .
O2 S1 Tm1 50.78(14) . .
O15 S2 O13 110.8(3) . .
O15 S2 O8 111.6(3) . .
O13 S2 O8 112.2(2) . .
O15 S2 O1 109.0(2) . .
O13 S2 O1 109.8(3) . .
O8 S2 O1 103.1(2) . .
O15 S2 Tm1 125.42(19) . .
O13 S2 Tm1 123.65(18) . .
O8 S2 Tm1 52.38(15) . .
O1 S2 Tm1 50.79(15) . .
O12 S3 O4 112.1(3) . .
O12 S3 O3 110.0(2) . .
O4 S3 O3 108.0(2) . .
O12 S3 O9 110.9(3) . .
O4 S3 O9 107.7(2) . .
O3 S3 O9 107.9(2) . .
O11 S4 O14 110.3(3) . .
O11 S4 O7 111.1(3) . .
O14 S4 O7 111.3(3) . .
O11 S4 O6 111.2(3) . .
O14 S4 O6 108.8(3) . .
O7 S4 O6 103.9(2) . .
O11 S4 Tm1 124.87(19) . .
O14 S4 Tm1 124.82(19) . .
O7 S4 Tm1 52.55(16) . .
O6 S4 Tm1 51.40(14) . .
S2 O1 Tm1 100.02(19) . .
S1 O2 Tm1 99.18(18) . .
S3 O3 Tm1 146.2(2) . .
S1 O5 Tm1 99.29(18) . .
S4 O6 Tm1 98.59(18) . .
S4 O7 Tm1 97.6(2) . .
S2 O8 Tm1 98.91(19) . .
S3 O9 Tm1 146.1(2) . 2_355
C5 N5 H5C 109.5 . .
C5 N5 H5D 109.5 . .
H5C N5 H5D 109.5 . .
C5 N5 H5E 109.5 . .
H5C N5 H5E 109.5 . .
H5D N5 H5E 109.5 . .
C2 N2 H2C 109.5 . .
C2 N2 H2D 109.5 . .
H2C N2 H2D 109.5 . .
C2 N2 H2E 109.5 . .
H2C N2 H2E 109.5 . .
H2D N2 H2E 109.5 . .
C1 N1 H1C 109.5 . .
C1 N1 H1D 109.5 . .
H1C N1 H1D 109.5 . .
C1 N1 H1E 109.5 . .
H1C N1 H1E 109.5 . .
H1D N1 H1E 109.5 . .
C3 N3 H3C 109.5 . .
C3 N3 H3D 109.5 . .
H3C N3 H3D 109.5 . .
C3 N3 H3E 109.5 . .
H3C N3 H3E 109.5 . .
H3D N3 H3E 109.5 . .
C4 N4 H4C 109.5 . .
C4 N4 H4D 109.5 . .
H4C N4 H4D 109.5 . .
C4 N4 H4E 109.5 . .
H4C N4 H4E 109.5 . .
H4D N4 H4E 109.5 . .
N2 C2 C1 114.0(5) . .
N2 C2 H2A 108.7 . .
C1 C2 H2A 108.7 . .
N2 C2 H2B 108.7 . .
C1 C2 H2B 108.7 . .
H2A C2 H2B 107.6 . .
N1 C1 C2 113.6(5) . .
N1 C1 H1A 108.8 . .
C2 C1 H1A 108.8 . .
N1 C1 H1B 108.8 . .
C2 C1 H1B 108.8 . .
H1A C1 H1B 107.7 . .
N3 C3 C3 110.1(6) . 2_766
N3 C3 H3A 109.6 . .
C3 C3 H3A 109.6 2_766 .
N3 C3 H3B 109.6 . .
C3 C3 H3B 109.6 2_766 .
H3A C3 H3B 108.2 . .
N5 C5 C4 112.8(5) . .
N5 C5 H5A 109.0 . .
C4 C5 H5A 109.0 . .
N5 C5 H5B 109.0 . .
C4 C5 H5B 109.0 . .
H5A C5 H5B 107.8 . .
N4 C4 C5 113.6(5) . .
N4 C4 H4A 108.8 . .
C5 C4 H4A 108.8 . .
N4 C4 H4B 108.8 . .
C5 C4 H4B 108.8 . .
H4A C4 H4B 107.7 . .

loop_
_geom_bond_atom_site_label_1
_geom_bond_atom_site_label_2
_geom_bond_distance
_geom_bond_site_symmetry_2
Tm1 O9 2.258(4) 2_355
Tm1 O3 2.271(4) .
Tm1 O2 2.332(4) .
Tm1 O6 2.336(4) .
Tm1 O5 2.347(4) .
Tm1 O7 2.367(4) .
Tm1 O1 2.385(4) .
Tm1 O8 2.431(4) .
Tm1 S4 2.9553(19) .
Tm1 S1 2.9715(17) .
Tm1 S2 3.0315(18) .
S1 O16 1.441(4) .
S1 O10 1.446(4) .
S1 O5 1.482(4) .
S1 O2 1.507(4) .
S2 O15 1.447(4) .
S2 O13 1.458(4) .
S2 O8 1.474(4) .
S2 O1 1.501(4) .
S3 O12 1.442(4) .
S3 O4 1.456(4) .
S3 O3 1.477(4) .
S3 O9 1.483(4) .
S4 O11 1.446(4) .
S4 O14 1.457(4) .
S4 O7 1.484(4) .
S4 O6 1.495(4) .
O9 Tm1 2.258(4) 2_355
N5 C5 1.485(7) .
N5 H5C 0.8900 .
N5 H5D 0.8900 .
N5 H5E 0.8900 .
N2 C2 1.476(7) .
N2 H2C 0.8900 .
N2 H2D 0.8900 .
N2 H2E 0.8900 .
N1 C1 1.487(7) .
N1 H1C 0.8900 .
N1 H1D 0.8900 .
N1 H1E 0.8900 .
N3 C3 1.486(7) .
N3 H3C 0.8900 .
N3 H3D 0.8900 .
N3 H3E 0.8900 .
N4 C4 1.468(7) .
N4 H4C 0.8900 .
N4 H4D 0.8900 .
N4 H4E 0.8900 .
C2 C1 1.490(8) .
C2 H2A 0.9700 .
C2 H2B 0.9700 .
C1 H1A 0.9700 .
C1 H1B 0.9700 .
C3 C3 1.499(11) 2_766
C3 H3A 0.9700 .
C3 H3B 0.9700 .
C5 C4 1.498(8) .
C5 H5A 0.9700 .
C5 H5B 0.9700 .
C4 H4A 0.9700 .
C4 H4B 0.9700 .
